data_8000420
loop_
_publ_author_name
'Song, Gaomin'
'Li, Mingze'
'Yang, Yi'
'Liang, Fei'
'Huang, Qian'
'Liu, Xiaomeng'
'Gong, Pifu'
'Xia, Zhiguo'
'Lin, Zheshuai'

_publ_section_title
;
 Lead-Free Tin(IV)-Based Organic-Inorganic Metal Halide Hybrids with
 Excellent Stability and Blue-Broadband Emission.
;
_journal_name_full 'The journal of physical chemistry letters'
_journal_page_first 1808
_journal_page_last 1813
_journal_paper_doi 10.1021/acs.jpclett.0c00096
_journal_year 2020
_chemical_formula_moiety 'Cl6 Sn, 2(C6 H16 N2), 2(Cl)'
_chemical_formula_sum 'C12 H32 Cl8 N4 Sn'
_chemical_formula_weight 634.70
_space_group_crystal_system monoclinic
_space_group_IT_number 15
_space_group_name_Hall '-C 2yc'
_space_group_name_H-M_alt 'C 1 2/c 1'
_atom_sites_solution_hydrogens geom
_atom_sites_solution_primary dual
_audit_creation_date 2018-11-09
_audit_creation_method
;
Olex2 1.2
(compiled 2018.05.29 svn.r3508 for OlexSys, GUI svn.r5506)
;
_cell_angle_alpha 90
_cell_angle_beta 121.210(2)
_cell_angle_gamma 90
_cell_formula_units_Z 4
_cell_length_a 24.8035(6)
_cell_length_b 7.9768(2)
_cell_length_c 14.8847(3)
_cell_measurement_reflns_used 22534
_cell_measurement_temperature 298.5
_cell_measurement_theta_max 29.8720
_cell_measurement_theta_min 3.8190
_cell_volume 2518.76(11)
_computing_molecular_graphics 'Olex2 (Dolomanov et al., 2009)'
_computing_publication_material 'Olex2 (Dolomanov et al., 2009)'
_computing_structure_refinement 'ShelXL (Sheldrick, 2015)'
_computing_structure_solution 'ShelXT (Sheldrick, 2015)'
_diffrn_ambient_temperature 298.5
_diffrn_measured_fraction_theta_full 0.997
_diffrn_measured_fraction_theta_max 0.952
_diffrn_measurement_device_type 'Bruker APEX-II CCD'
_diffrn_measurement_method '\f and \w scans'
_diffrn_radiation_type MoK\a
_diffrn_radiation_wavelength 0.71073
_diffrn_reflns_av_R_equivalents 0.0426
_diffrn_reflns_av_unetI/netI 0.0179
_diffrn_reflns_Laue_measured_fraction_full 0.997
_diffrn_reflns_Laue_measured_fraction_max 0.952
_diffrn_reflns_limit_h_max 34
_diffrn_reflns_limit_h_min -33
_diffrn_reflns_limit_k_max 11
_diffrn_reflns_limit_k_min -10
_diffrn_reflns_limit_l_max 20
_diffrn_reflns_limit_l_min -20
_diffrn_reflns_number 38226
_diffrn_reflns_point_group_measured_fraction_full 0.997
_diffrn_reflns_point_group_measured_fraction_max 0.952
_diffrn_reflns_theta_full 25.242
_diffrn_reflns_theta_max 29.752
_diffrn_reflns_theta_min 3.501
_diffrn_standards_number 0
_exptl_absorpt_coefficient_mu 1.869
_exptl_absorpt_correction_T_max 1
_exptl_absorpt_correction_T_min 0.618
_exptl_absorpt_correction_type multi-scan
_exptl_crystal_colour 'dull light colourless'
_exptl_crystal_colour_lustre dull
_exptl_crystal_colour_modifier light
_exptl_crystal_colour_primary colourless
_exptl_crystal_density_diffrn 1.674
_exptl_crystal_description block
_exptl_crystal_F_000 1272
_exptl_crystal_size_max 0.1
_exptl_crystal_size_mid 0.05
_exptl_crystal_size_min 0.05
_refine_diff_density_max 0.650
_refine_diff_density_min -0.521
_refine_diff_density_rms 0.077
_refine_ls_extinction_coef 0.00056(8)
_refine_ls_extinction_expression Fc^*^=kFc[1+0.001xFc^2^\l^3^/sin(2\q)]^-1/4^
_refine_ls_extinction_method 'SHELXL-2018/3 (Sheldrick 2018)'
_refine_ls_goodness_of_fit_ref 1.048
_refine_ls_hydrogen_treatment constr
_refine_ls_matrix_type full
_refine_ls_number_parameters 118
_refine_ls_number_reflns 3416
_refine_ls_number_restraints 0
_refine_ls_restrained_S_all 1.048
_refine_ls_R_factor_all 0.0229
_refine_ls_R_factor_gt 0.0206
_refine_ls_shift/su_max 0.002
_refine_ls_shift/su_mean 0.000
_refine_ls_structure_factor_coef Fsqd
_refine_ls_weighting_details 'w=1/[\s^2^(Fo^2^)+(0.0188P)^2^+2.8493P] where P=(Fo^2^+2Fc^2^)/3'
_refine_ls_weighting_scheme calc
_refine_ls_wR_factor_gt 0.0472
_refine_ls_wR_factor_ref 0.0480
_reflns_Friedel_coverage 0.000
_reflns_number_gt 3193
_reflns_number_total 3416
_reflns_threshold_expression 'I > 2\s(I)'
_cod_data_source_file jz0c00096_si_001.cif
_cod_data_source_block 1
_cod_depositor_comments 'Adding full bibliography for 8000420.cif.'
_cod_database_code 8000420
_shelx_shelxl_version_number 2018/3
_shelx_space_group_comment
;
The symmetry employed for this shelxl refinement is uniquely defined
by the following loop, which should always be used as a source of
symmetry information in preference to the above space-group names.
They are only intended as comments.
;
_shelx_estimated_absorpt_t_max 0.912
_shelx_estimated_absorpt_t_min 0.835
_olex2_refinement_description
;
1. Fixed Uiso
 At 1.2 times of:
  All C(H) groups, All C(H,H) groups, All N(H,H) groups
 At 1.5 times of:
  All C(H,H,H) groups
2.a Ternary CH refined with riding coordinates:
 C4(H4), C3(H3)
2.b Secondary CH2 refined with riding coordinates:
 N1(H1A,H1B), N2(H2A,H2B), C5(H5A,H5B), C6(H6A,H6B)
2.c Idealised Me refined as rotating group:
 C2(H2C,H2D,H2E), C1(H1C,H1D,H1E)
;
_olex2_submission_special_instructions 'No special instructions were received'

loop_
_space_group_symop_operation_xyz
'x, y, z'
'-x, y, -z+1/2'
'x+1/2, y+1/2, z'
'-x+1/2, y+1/2, -z+1/2'
'-x, -y, -z'
'x, -y, z-1/2'
'-x+1/2, -y+1/2, -z'
'x+1/2, -y+1/2, z-1/2'

loop_
_atom_site_label
_atom_site_type_symbol
_atom_site_fract_x
_atom_site_fract_y
_atom_site_fract_z
_atom_site_U_iso_or_equiv
_atom_site_adp_type
_atom_site_occupancy
_atom_site_site_symmetry_order
_atom_site_calc_flag
_atom_site_refinement_flags_posn
_atom_site_refinement_flags_adp
_atom_site_refinement_flags_occupancy
_atom_site_disorder_assembly
_atom_site_disorder_group
Sn1 Sn 0.500000 0.64136(2) 0.250000 0.02350(5) Uani 1 2 d S T P . .
Cl1 Cl 0.500000 0.94235(6) 0.250000 0.03653(12) Uani 1 2 d S T P . .
Cl2 Cl 0.38964(2) 0.63233(6) 0.11338(4) 0.04592(11) Uani 1 1 d . . . . .
Cl4 Cl 0.46874(2) 0.64035(6) 0.37991(4) 0.04170(10) Uani 1 1 d . . . . .
Cl3 Cl 0.500000 0.33377(7) 0.250000 0.0607(2) Uani 1 2 d S T P . .
N1 N 0.37434(7) 0.31151(18) 0.26623(13) 0.0387(3) Uani 1 1 d . . . . .
H1A H 0.365054 0.419512 0.265278 0.046 Uiso 1 1 calc R . . . .
H1B H 0.410829 0.305146 0.268431 0.046 Uiso 1 1 calc R . . . .
N2 N 0.33737(6) -0.02760(16) 0.26520(10) 0.0286(3) Uani 1 1 d . . . . .
H2A H 0.342073 -0.138279 0.265741 0.034 Uiso 1 1 calc R . . . .
H2B H 0.301705 -0.007238 0.263936 0.034 Uiso 1 1 calc R . . . .
C4 C 0.33217(7) 0.0427(2) 0.16772(12) 0.0296(3) Uani 1 1 d . . . . .
H4 H 0.370715 0.017191 0.167384 0.036 Uiso 1 1 calc R . . . .
C5 C 0.32442(8) 0.2311(2) 0.16815(14) 0.0346(3) Uani 1 1 d . . . . .
H5A H 0.325083 0.279067 0.108852 0.041 Uiso 1 1 calc R . . . .
H5B H 0.283647 0.255638 0.159345 0.041 Uiso 1 1 calc R . . . .
C2 C 0.27609(9) -0.0359(3) 0.07224(14) 0.0456(4) Uani 1 1 d . . . . .
H2C H 0.281098 -0.155536 0.075326 0.068 Uiso 1 1 calc GR . . . .
H2D H 0.273513 0.005834 0.009640 0.068 Uiso 1 1 calc GR . . . .
H2E H 0.238164 -0.007953 0.071311 0.068 Uiso 1 1 calc GR . . . .
C6 C 0.38170(8) 0.2327(2) 0.36252(14) 0.0388(4) Uani 1 1 d . . . . .
H6A H 0.344344 0.254901 0.365927 0.047 Uiso 1 1 calc R . . . .
H6B H 0.417463 0.282748 0.423911 0.047 Uiso 1 1 calc R . . . .
C3 C 0.39158(8) 0.0447(2) 0.36417(12) 0.0339(3) Uani 1 1 d . . . . .
H3 H 0.430952 0.022540 0.365824 0.041 Uiso 1 1 calc R . . . .
C1 C 0.39476(12) -0.0360(3) 0.45873(16) 0.0574(6) Uani 1 1 d . . . . .
H1C H 0.399752 -0.154945 0.456457 0.086 Uiso 1 1 calc GR . . . .
H1D H 0.356548 -0.012949 0.458014 0.086 Uiso 1 1 calc GR . . . .
H1E H 0.429993 0.008787 0.521758 0.086 Uiso 1 1 calc GR . . . .
Cl5 Cl 0.21489(2) 0.09982(5) 0.25422(5) 0.04819(12) Uani 1 1 d . . . . .

loop_
_atom_site_aniso_label
_atom_site_aniso_U_11
_atom_site_aniso_U_22
_atom_site_aniso_U_33
_atom_site_aniso_U_23
_atom_site_aniso_U_13
_atom_site_aniso_U_12
Sn1 0.02116(7) 0.01676(7) 0.03337(8) 0.000 0.01469(6) 0.000
Cl1 0.0352(3) 0.0178(2) 0.0570(3) 0.000 0.0241(3) 0.000
Cl2 0.02481(18) 0.0564(3) 0.0441(2) -0.00192(19) 0.00908(17) -0.00662(17)
Cl4 0.0442(2) 0.0483(2) 0.0424(2) -0.00366(18) 0.02936(19) -0.00678(18)
Cl3 0.0657(4) 0.0167(2) 0.1305(8) 0.000 0.0725(5) 0.000
N1 0.0334(7) 0.0265(6) 0.0578(9) -0.0050(6) 0.0248(7) -0.0076(5)
N2 0.0301(6) 0.0217(5) 0.0338(6) -0.0018(5) 0.0164(5) -0.0005(5)
C4 0.0277(7) 0.0306(7) 0.0310(7) -0.0016(6) 0.0155(6) 0.0020(6)
C5 0.0346(8) 0.0295(8) 0.0398(8) 0.0048(6) 0.0194(7) 0.0012(6)
C2 0.0435(10) 0.0471(10) 0.0346(9) -0.0088(8) 0.0119(8) -0.0006(8)
C6 0.0349(8) 0.0360(9) 0.0402(9) -0.0125(7) 0.0156(7) -0.0050(7)
C3 0.0300(7) 0.0369(8) 0.0302(7) -0.0036(6) 0.0124(6) 0.0038(6)
C1 0.0743(15) 0.0601(13) 0.0376(10) 0.0082(9) 0.0290(10) 0.0159(11)
Cl5 0.0416(2) 0.02845(19) 0.0882(4) -0.0012(2) 0.0433(2) 0.00052(16)

loop_
_atom_type_symbol
_atom_type_description
_atom_type_scat_dispersion_real
_atom_type_scat_dispersion_imag
_atom_type_scat_source
C C 0.0033 0.0016 'International Tables Vol C Tables 4.2.6.8 and 6.1.1.4'
H H 0.0000 0.0000 'International Tables Vol C Tables 4.2.6.8 and 6.1.1.4'
Cl Cl 0.1484 0.1585 'International Tables Vol C Tables 4.2.6.8 and 6.1.1.4'
N N 0.0061 0.0033 'International Tables Vol C Tables 4.2.6.8 and 6.1.1.4'
Sn Sn -0.6537 1.4246 'International Tables Vol C Tables 4.2.6.8 and 6.1.1.4'

loop_
_geom_angle_atom_site_label_1
_geom_angle_atom_site_label_2
_geom_angle_atom_site_label_3
_geom_angle
_geom_angle_site_symmetry_1
_geom_angle_site_symmetry_3
_geom_angle_publ_flag
Cl1 Sn1 Cl2 91.703(12) . 2_655 ?
Cl1 Sn1 Cl2 91.703(12) . . ?
Cl1 Sn1 Cl4 90.189(11) . 2_655 ?
Cl1 Sn1 Cl4 90.189(11) . . ?
Cl1 Sn1 Cl3 180.0 . . ?
Cl2 Sn1 Cl2 176.59(2) 2_655 . ?
Cl2 Sn1 Cl4 88.866(17) 2_655 2_655 ?
Cl2 Sn1 Cl4 91.123(17) . 2_655 ?
Cl2 Sn1 Cl4 91.124(17) 2_655 . ?
Cl2 Sn1 Cl4 88.865(17) . . ?
Cl2 Sn1 Cl3 88.297(12) 2_655 . ?
Cl2 Sn1 Cl3 88.296(12) . . ?
Cl4 Sn1 Cl4 179.62(2) . 2_655 ?
Cl4 Sn1 Cl3 89.811(11) . . ?
Cl4 Sn1 Cl3 89.811(11) 2_655 . ?
C5 N1 C6 112.87(13) . . ?
C4 N2 C3 112.96(12) . . ?
N2 C4 C5 108.35(12) . . ?
N2 C4 C2 109.24(14) . . ?
C5 C4 C2 110.95(14) . . ?
N1 C5 C4 112.94(13) . . ?
N1 C6 C3 111.79(14) . . ?
N2 C3 C6 107.97(13) . . ?
N2 C3 C1 109.74(16) . . ?
C1 C3 C6 111.44(15) . . ?

loop_
_geom_bond_atom_site_label_1
_geom_bond_atom_site_label_2
_geom_bond_distance
_geom_bond_site_symmetry_2
_geom_bond_publ_flag
Sn1 Cl1 2.4010(5) . ?
Sn1 Cl2 2.4216(4) 2_655 ?
Sn1 Cl2 2.4216(4) . ?
Sn1 Cl4 2.4278(4) . ?
Sn1 Cl4 2.4278(4) 2_655 ?
Sn1 Cl3 2.4536(6) . ?
N1 C5 1.484(2) . ?
N1 C6 1.487(2) . ?
N2 C4 1.498(2) . ?
N2 C3 1.503(2) . ?
C4 C5 1.515(2) . ?
C4 C2 1.517(2) . ?
C6 C3 1.518(2) . ?
C3 C1 1.512(3) . ?
